data_2201452
loop_
_publ_author_name
'Chen, Xuanhua'
'Guo, Rongwei'
'Zhou, Zhongyuan'

_publ_section_title
;
 (<i>E</i>)-Ethyl 3-acetamido-2-hexenoate
;
_journal_issue 10
_journal_name_full 'Acta Crystallographica Section E'
_journal_page_first o1091
_journal_page_last o1092
_journal_paper_doi 10.1107/S160053680201615X
_journal_volume 58
_journal_year 2002
_chemical_formula_moiety 'C10 H17 N O3'
_chemical_formula_sum 'C10 H17 N O3'
_chemical_formula_weight 199.25
_chemical_name_systematic
;
(E)-Ethyl 3-acetamido-2-hexenoate
;
_space_group_IT_number 14
_symmetry_cell_setting monoclinic
_symmetry_space_group_name_Hall '-P 2ybc'
_symmetry_space_group_name_H-M 'P 1 21/c 1'
_atom_sites_solution_hydrogens geom
_atom_sites_solution_primary direct
_atom_sites_solution_secondary difmap
_audit_creation_method SHELXL-97
_cell_angle_alpha 90.00
_cell_angle_beta 113.851(4)
_cell_angle_gamma 90.00
_cell_formula_units_Z 4
_cell_length_a 11.036(2)
_cell_length_b 12.260(2)
_cell_length_c 9.5764(18)
_cell_measurement_reflns_used 2265
_cell_measurement_temperature 294(2)
_cell_measurement_theta_max 27.5
_cell_measurement_theta_min 1
_cell_volume 1185.0(4)
_computing_cell_refinement SMART
_computing_data_collection 'SMART (Bruker, 1995)'
_computing_data_reduction 'SHELXTL-NT (Bruker, 1995)'
_computing_molecular_graphics SHELXTL
_computing_publication_material SHELXTL
_computing_structure_refinement 'SHELXL97 (Sheldrick, 1997)'
_computing_structure_solution 'SHELXS97 (Sheldrick, 1990)'
_diffrn_ambient_temperature 294(2)
_diffrn_measured_fraction_theta_full 0.991
_diffrn_measured_fraction_theta_max 0.991
_diffrn_measurement_device_type 'Siemens CCD area-detector'
_diffrn_measurement_method '\f and \w scans'
_diffrn_radiation_monochromator graphite
_diffrn_radiation_source 'fine-focus sealed tube'
_diffrn_radiation_type MoK\a
_diffrn_radiation_wavelength 0.71073
_diffrn_reflns_av_R_equivalents 0.0481
_diffrn_reflns_av_sigmaI/netI 0.0590
_diffrn_reflns_limit_h_max 14
_diffrn_reflns_limit_h_min -14
_diffrn_reflns_limit_k_max 13
_diffrn_reflns_limit_k_min -15
_diffrn_reflns_limit_l_max 12
_diffrn_reflns_limit_l_min -12
_diffrn_reflns_number 7877
_diffrn_reflns_theta_full 27.52
_diffrn_reflns_theta_max 27.52
_diffrn_reflns_theta_min 2.91
_exptl_absorpt_coefficient_mu 0.082
_exptl_absorpt_correction_T_max 0.9758
_exptl_absorpt_correction_T_min 0.9680
_exptl_absorpt_correction_type multi-scan
_exptl_absorpt_process_details '(SADABS; Sheldrick, 1996)'
_exptl_crystal_colour Colorless
_exptl_crystal_density_diffrn 1.117
_exptl_crystal_density_method 'not measured'
_exptl_crystal_description Block
_exptl_crystal_F_000 432
_exptl_crystal_size_max 0.40
_exptl_crystal_size_mid 0.32
_exptl_crystal_size_min 0.30
_refine_diff_density_max 0.233
_refine_diff_density_min -0.166
_refine_ls_extinction_method none
_refine_ls_goodness_of_fit_ref 1.092
_refine_ls_hydrogen_treatment mixed
_refine_ls_matrix_type full
_refine_ls_number_parameters 130
_refine_ls_number_reflns 2709
_refine_ls_number_restraints 0
_refine_ls_restrained_S_all 1.092
_refine_ls_R_factor_all 0.1345
_refine_ls_R_factor_gt 0.0582
_refine_ls_shift/su_max 0.000
_refine_ls_shift/su_mean 0.000
_refine_ls_structure_factor_coef Fsqd
_refine_ls_weighting_details 'calc w = 1/[\s^2^(Fo^2^)+(0.0600P)^2^] where P = (Fo^2^+2Fc^2^)/3'
_refine_ls_weighting_scheme calc
_refine_ls_wR_factor_gt 0.1402
_refine_ls_wR_factor_ref 0.1656
_reflns_number_gt 1073
_reflns_number_total 2709
_reflns_threshold_expression >2sigma(I)
_cod_data_source_file cv6140.cif
_cod_data_source_block I
_cod_depositor_comments
;
The following automatic conversions were performed:
'_symmetry_cell_setting' value 'Monoclinic' changed to 'monoclinic'
according to '/home/saulius/struct/CIF-dictionaries/cif_core.dic'
dictionary named 'cif_core.dic' version 2.4.1 from
2010-06-29.

'_geom_bond_publ_flag' value 'Yes' changed to 'yes' according
to '/home/saulius/struct/CIF-dictionaries/cif_core.dic' dictionary named
'cif_core.dic' version 2.4.1 from 2010-06-29 (4 times).

Automatic conversion script
Id: cif_fix_enum 1527 2010-12-29 10:47:43Z saulius 

The following automatic conversions were performed:

'_symmetry_cell_setting' value 'Monoclinic' changed to 'monoclinic'
according to /home/saulius/struct/CIF-dictionaries/cif_core.dic
dictionary named 'cif_core.dic' version 2.4.1 from
2010-06-29.

'_geom_bond_publ_flag' value 'Yes' changed to 'yes'
according to /home/saulius/struct/CIF-dictionaries/cif_core.dic
dictionary named 'cif_core.dic' version 2.4.1 from 2010-06-29 (4
times).

'_geom_angle_publ_flag' value 'Yes' changed to 'yes'
according to /home/saulius/struct/CIF-dictionaries/cif_core.dic
dictionary named 'cif_core.dic' version 2.4.1 from 2010-06-29 (3
times).

'_geom_torsion_publ_flag' value 'Yes' changed to 'yes'
according to /home/saulius/struct/CIF-dictionaries/cif_core.dic
dictionary named 'cif_core.dic' version 2.4.1 from 2010-06-29 (3
times).

Automatic conversion script
Id: cif_fix_values 1715 2011-07-08 13:25:40Z adriana 
;
_cod_original_sg_symbol_H-M 'P 21/c'
_cod_database_code 2201452
_cod_database_fobs_code 2201452

loop_
_symmetry_equiv_pos_as_xyz
'x, y, z'
'-x, y+1/2, -z+1/2'
'-x, -y, -z'
'x, -y-1/2, z-1/2'

loop_
_atom_site_label
_atom_site_fract_x
_atom_site_fract_y
_atom_site_fract_z
_atom_site_U_iso_or_equiv
_atom_site_adp_type
_atom_site_calc_flag
_atom_site_refinement_flags
_atom_site_occupancy
_atom_site_disorder_assembly
_atom_site_disorder_group
_atom_site_type_symbol
O1 0.8072(2) -0.11649(17) 0.6456(3) 0.1179(8) Uani d . 1 . . O
O2 0.53400(18) 0.22252(13) 0.34207(18) 0.0805(6) Uani d . 1 . . O
O3 0.7764(2) -0.08943(15) 0.4052(2) 0.1037(7) Uani d . 1 . . O
N1 0.56818(17) 0.17617(14) 0.58445(19) 0.0580(5) Uani d . 1 . . N
H1A 0.5509 0.1971 0.6601 0.070 Uiso calc R 1 . . H
C1 0.7598(3) -0.0632(2) 0.5318(3) 0.0727(7) Uani d . 1 . . C
C2 0.6801(2) 0.03531(18) 0.5059(3) 0.0613(6) Uani d . 1 . . C
H2A 0.6535 0.0693 0.4114 0.074 Uiso calc R 1 . . H
C3 0.6428(2) 0.07996(18) 0.6096(2) 0.0553(6) Uani d . 1 . . C
C4 0.6766(2) 0.03670(19) 0.7686(3) 0.0671(7) Uani d . 1 . . C
H4A 0.6912 -0.0414 0.7697 0.080 Uiso calc R 1 . . H
H4B 0.6023 0.0491 0.7963 0.080 Uiso calc R 1 . . H
C5 0.7997(3) 0.0911(2) 0.8862(3) 0.0933(9) Uani d . 1 . . C
H5A 0.8741 0.0784 0.8589 0.112 Uiso calc R 1 . . H
H5B 0.7853 0.1692 0.8849 0.112 Uiso calc R 1 . . H
C6 0.8331(4) 0.0482(3) 1.0452(3) 0.1336(13) Uani d . 1 . . C
H6A 0.7662 0.0709 1.0791 0.200 Uiso calc R 1 . . H
H6B 0.9175 0.0765 1.1133 0.200 Uiso calc R 1 . . H
H6C 0.8368 -0.0300 1.0444 0.200 Uiso calc R 1 . . H
C7 0.5190(2) 0.24139(18) 0.4594(3) 0.0615(6) Uani d . 1 . . C
C8 0.4443(3) 0.3393(2) 0.4759(3) 0.0862(8) Uani d . 1 . . C
H8A 0.4183 0.3834 0.3856 0.129 Uiso calc R 1 . . H
H8B 0.5000 0.3812 0.5629 0.129 Uiso calc R 1 . . H
H8C 0.3669 0.3159 0.4897 0.129 Uiso calc R 1 . . H
C9 0.8583(4) -0.1847(3) 0.4111(4) 0.1267(13) Uani d . 1 . . C
H9A 0.8754 -0.2253 0.5042 0.152 Uiso calc R 1 . . H
H9B 0.8109 -0.2321 0.3252 0.152 Uiso calc R 1 . . H
C10 0.9775(4) -0.1537(3) 0.4070(6) 0.166(2) Uani d . 1 . . C
H10A 0.9607 -0.1075 0.3202 0.250 Uiso calc R 1 . . H
H10B 1.0250 -0.2174 0.3992 0.250 Uiso calc R 1 . . H
H10C 1.0295 -0.1147 0.4987 0.250 Uiso calc R 1 . . H

loop_
_atom_site_aniso_label
_atom_site_aniso_U_11
_atom_site_aniso_U_22
_atom_site_aniso_U_33
_atom_site_aniso_U_12
_atom_site_aniso_U_13
_atom_site_aniso_U_23
O1 0.161(2) 0.0953(15) 0.1147(18) 0.0534(14) 0.0735(16) 0.0409(13)
O2 0.1295(15) 0.0687(11) 0.0547(10) 0.0140(9) 0.0490(11) 0.0092(8)
O3 0.1421(18) 0.0850(14) 0.0983(15) 0.0324(12) 0.0632(14) -0.0072(11)
N1 0.0805(13) 0.0552(12) 0.0431(11) 0.0037(9) 0.0301(10) 0.0008(9)
C1 0.0885(19) 0.0612(17) 0.0772(19) 0.0004(14) 0.0426(17) -0.0029(15)
C2 0.0746(16) 0.0571(14) 0.0524(14) 0.0008(12) 0.0260(13) 0.0015(11)
C3 0.0659(15) 0.0514(14) 0.0464(13) -0.0058(11) 0.0205(12) -0.0005(10)
C4 0.0834(17) 0.0617(14) 0.0544(15) -0.0034(12) 0.0261(14) 0.0084(12)
C5 0.095(2) 0.102(2) 0.0618(18) -0.0104(16) 0.0101(16) 0.0094(15)
C6 0.139(3) 0.165(3) 0.060(2) -0.020(2) 0.002(2) 0.022(2)
C7 0.0860(17) 0.0538(14) 0.0483(14) -0.0018(12) 0.0310(13) -0.0009(11)
C8 0.125(2) 0.0651(17) 0.0802(19) 0.0231(15) 0.0541(18) 0.0117(14)
C9 0.170(4) 0.088(2) 0.146(3) 0.042(2) 0.089(3) -0.009(2)
C10 0.116(3) 0.112(3) 0.281(7) 0.034(2) 0.091(4) 0.018(3)

loop_
_atom_type_symbol
_atom_type_description
_atom_type_scat_dispersion_real
_atom_type_scat_dispersion_imag
_atom_type_scat_source
C C 0.0033 0.0016 'International Tables Vol C Tables 4.2.6.8 and 6.1.1.4'
H H 0.0000 0.0000 'International Tables Vol C Tables 4.2.6.8 and 6.1.1.4'
N N 0.0061 0.0033 'International Tables Vol C Tables 4.2.6.8 and 6.1.1.4'
O O 0.0106 0.0060 'International Tables Vol C Tables 4.2.6.8 and 6.1.1.4'

loop_
_geom_angle_atom_site_label_1
_geom_angle_atom_site_label_2
_geom_angle_atom_site_label_3
_geom_angle
_geom_angle_publ_flag
C1 O3 C9 117.8(2) yes
C7 N1 C3 130.14(17) yes
C7 N1 H1A 114.9 ?
C3 N1 H1A 114.9 ?
O1 C1 O3 121.8(2) ?
O1 C1 C2 128.3(2) yes
O3 C1 C2 109.9(2) ?
C3 C2 C1 124.1(2) ?
C3 C2 H2A 118.0 ?
C1 C2 H2A 118.0 ?
C2 C3 N1 123.6(2) ?
C2 C3 C4 125.5(2) ?
N1 C3 C4 110.92(18) ?
C3 C4 C5 111.99(19) ?
C3 C4 H4A 109.2 ?
C5 C4 H4A 109.2 ?
C3 C4 H4B 109.2 ?
C5 C4 H4B 109.2 ?
H4A C4 H4B 107.9 ?
C6 C5 C4 112.0(2) ?
C6 C5 H5A 109.2 ?
C4 C5 H5A 109.2 ?
C6 C5 H5B 109.2 ?
C4 C5 H5B 109.2 ?
H5A C5 H5B 107.9 ?
C5 C6 H6A 109.5 ?
C5 C6 H6B 109.5 ?
H6A C6 H6B 109.5 ?
C5 C6 H6C 109.5 ?
H6A C6 H6C 109.5 ?
H6B C6 H6C 109.5 ?
O2 C7 N1 123.0(2) ?
O2 C7 C8 122.2(2) ?
N1 C7 C8 114.80(19) ?
C7 C8 H8A 109.5 ?
C7 C8 H8B 109.5 ?
H8A C8 H8B 109.5 ?
C7 C8 H8C 109.5 ?
H8A C8 H8C 109.5 ?
H8B C8 H8C 109.5 ?
C10 C9 O3 111.0(3) ?
C10 C9 H9A 109.4 ?
O3 C9 H9A 109.4 ?
C10 C9 H9B 109.4 ?
O3 C9 H9B 109.4 ?
H9A C9 H9B 108.0 ?
C9 C10 H10A 109.5 ?
C9 C10 H10B 109.5 ?
H10A C10 H10B 109.5 ?
C9 C10 H10C 109.5 ?
H10A C10 H10C 109.5 ?
H10B C10 H10C 109.5 ?

loop_
_geom_bond_atom_site_label_1
_geom_bond_atom_site_label_2
_geom_bond_site_symmetry_2
_geom_bond_distance
_geom_bond_publ_flag
O1 C1 . 1.195(3) yes
O2 C7 . 1.223(2) yes
O3 C1 . 1.336(3) ?
O3 C9 . 1.464(3) ?
N1 C7 . 1.357(3) yes
N1 C3 . 1.402(3) ?
N1 H1A . 0.8600 ?
C1 C2 . 1.455(3) ?
C2 C3 . 1.336(3) yes
C2 H2A . 0.9300 ?
C3 C4 . 1.510(3) ?
C4 C5 . 1.524(3) ?
C4 H4A . 0.9700 ?
C4 H4B . 0.9700 ?
C5 C6 . 1.508(4) ?
C5 H5A . 0.9700 ?
C5 H5B . 0.9700 ?
C6 H6A . 0.9600 ?
C6 H6B . 0.9600 ?
C6 H6C . 0.9600 ?
C7 C8 . 1.499(3) ?
C8 H8A . 0.9600 ?
C8 H8B . 0.9600 ?
C8 H8C . 0.9600 ?
C9 C10 . 1.386(4) ?
C9 H9A . 0.9700 ?
C9 H9B . 0.9700 ?
C10 H10A . 0.9600 ?
C10 H10B . 0.9600 ?
C10 H10C . 0.9600 ?

loop_
_geom_hbond_atom_site_label_D
_geom_hbond_atom_site_label_H
_geom_hbond_atom_site_label_A
_geom_hbond_site_symmetry_A
_geom_hbond_distance_DH
_geom_hbond_distance_HA
_geom_hbond_distance_DA
_geom_hbond_angle_DHA
N1 H1A O2 4_566 0.86 2.07 2.920(2) 167.3

loop_
_geom_torsion_atom_site_label_1
_geom_torsion_atom_site_label_2
_geom_torsion_atom_site_label_3
_geom_torsion_atom_site_label_4
_geom_torsion
_geom_torsion_publ_flag
C9 O3 C1 O1 -1.7(4) ?
C9 O3 C1 C2 177.9(3) ?
O1 C1 C2 C3 -2.7(4) yes
O3 C1 C2 C3 177.7(2) ?
C1 C2 C3 N1 178.6(2) yes
C1 C2 C3 C4 0.1(4) yes
C7 N1 C3 C2 0.5(4) ?
C7 N1 C3 C4 179.3(2) ?
C2 C3 C4 C5 94.6(3) ?
N1 C3 C4 C5 -84.1(2) ?
C3 C4 C5 C6 179.7(2) ?
C3 N1 C7 O2 0.6(4) ?
C3 N1 C7 C8 -179.4(2) ?
C1 O3 C9 C10 -109.3(4) ?

loop_
_cod_related_entry_id
_cod_related_entry_database
_cod_related_entry_code
1 ChemSpider 8949688
